data_7122705
loop_
_publ_author_name
'Han, Jianwei'
'Zhang, Yanxia'
'Wu, Xin-Yan'
'Wong, Henry N. C.'

_publ_section_title
;
 Chiral Iminophosphorane Catalyzed Asymmetric Sulfenylation of
 4-Substituted Pyrazolones
;
_journal_name_full 'Chemical Communications'
_journal_paper_doi 10.1039/C8CC09049A
_journal_year 2018
_chemical_absolute_configuration ad
_chemical_formula_sum 'C29 H24 N2 O2 S'
_chemical_formula_weight 464.56
_chemical_name_systematic
; 
 ? 
;
_space_group_crystal_system monoclinic
_space_group_IT_number 4
_space_group_name_Hall 'P 2yb'
_space_group_name_H-M_alt 'P 1 21 1'
_symmetry_space_group_name_Hall 'P 2yb'
_symmetry_space_group_name_H-M 'P 1 21 1'
_atom_sites_solution_hydrogens geom
_audit_creation_method SHELXL-2013
_audit_update_record
;
2018-11-11 deposited with the CCDC.
2018-12-05 downloaded from the CCDC.
;
_cell_angle_alpha 90
_cell_angle_beta 93.4810(10)
_cell_angle_gamma 90
_cell_formula_units_Z 4
_cell_length_a 10.2478(2)
_cell_length_b 8.1523(2)
_cell_length_c 28.2987(6)
_cell_measurement_reflns_used 9874
_cell_measurement_temperature 173(2)
_cell_measurement_theta_max 54.950
_cell_measurement_theta_min 5.201
_cell_volume 2359.80(9)
_computing_cell_refinement 'Bruker SAINT'
_computing_data_collection 'Bruker APEX2'
_computing_data_reduction 'Bruker SAINT'
_computing_molecular_graphics 'Bruker SHELXTL'
_computing_publication_material 'Bruker SHELXTL'
_computing_structure_refinement 'SHELXL-2013 (Sheldrick, 2013)'
_computing_structure_solution 'SHELXS-97 (Sheldrick 2008)'
_diffrn_ambient_temperature 173(2)
_diffrn_measured_fraction_theta_full 0.995
_diffrn_measured_fraction_theta_max 0.996
_diffrn_measurement_device_type 'Bruker APEX-II CCD'
_diffrn_measurement_method '\f and \w scans'
_diffrn_radiation_type MoK\a
_diffrn_radiation_wavelength 0.71073
_diffrn_reflns_av_R_equivalents 0.0559
_diffrn_reflns_av_unetI/netI 0.0439
_diffrn_reflns_Laue_measured_fraction_full 0.995
_diffrn_reflns_Laue_measured_fraction_max 0.996
_diffrn_reflns_limit_h_max 12
_diffrn_reflns_limit_h_min -12
_diffrn_reflns_limit_k_max 10
_diffrn_reflns_limit_k_min -9
_diffrn_reflns_limit_l_max 34
_diffrn_reflns_limit_l_min -34
_diffrn_reflns_number 38624
_diffrn_reflns_point_group_measured_fraction_full 0.988
_diffrn_reflns_point_group_measured_fraction_max 0.988
_diffrn_reflns_theta_full 25.242
_diffrn_reflns_theta_max 25.999
_diffrn_reflns_theta_min 1.991
_exptl_absorpt_coefficient_mu 0.167
_exptl_absorpt_correction_T_max 0.7456
_exptl_absorpt_correction_T_min 0.5383
_exptl_absorpt_correction_type multi-scan
_exptl_absorpt_process_details sadabs
_exptl_crystal_colour colorless
_exptl_crystal_density_diffrn 1.308
_exptl_crystal_description prismatic
_exptl_crystal_F_000 976
_exptl_crystal_size_max 0.200
_exptl_crystal_size_mid 0.170
_exptl_crystal_size_min 0.130
_refine_diff_density_max 0.271
_refine_diff_density_min -0.304
_refine_diff_density_rms 0.035
_refine_ls_abs_structure_details
; 
 Flack x determined using 3546 quotients [(I+)-(I-)]/[(I+)+(I-)] 
 (Parsons and Flack (2004), Acta Cryst. A60, s61). 
;
_refine_ls_abs_structure_Flack 0.05(3)
_refine_ls_extinction_method none
_refine_ls_goodness_of_fit_ref 1.037
_refine_ls_hydrogen_treatment constr
_refine_ls_matrix_type full
_refine_ls_number_parameters 615
_refine_ls_number_reflns 9155
_refine_ls_number_restraints 1
_refine_ls_restrained_S_all 1.037
_refine_ls_R_factor_all 0.0415
_refine_ls_R_factor_gt 0.0370
_refine_ls_shift/su_max 0.003
_refine_ls_shift/su_mean 0.000
_refine_ls_structure_factor_coef Fsqd
_refine_ls_weighting_details 'w=1/[\s^2^(Fo^2^)+(0.0495P)^2^+0.3805P] where P=(Fo^2^+2Fc^2^)/3'
_refine_ls_weighting_scheme calc
_refine_ls_wR_factor_gt 0.0945
_refine_ls_wR_factor_ref 0.0986
_reflns_Friedel_coverage 0.848
_reflns_Friedel_fraction_full 0.980
_reflns_Friedel_fraction_max 0.979
_reflns_number_gt 8410
_reflns_number_total 9155
_reflns_threshold_expression 'I > 2\s(I)'
_cod_data_source_file c8cc09049a2.cif
_cod_data_source_block mo_d8v17770_0m
_cod_database_code 7122705
_shelx_space_group_comment
; 
The symmetry employed for this shelxl refinement is uniquely defined 
by the following loop, which should always be used as a source of 
symmetry information in preference to the above space-group names. 
They are only intended as comments. 
;
_shelx_estimated_absorpt_t_min 0.967
_shelx_estimated_absorpt_t_max 0.979
_shelxl_version_number 2013-4

loop_
_space_group_symop_operation_xyz
'x, y, z'
'-x, y+1/2, -z'

loop_
_atom_site_label
_atom_site_type_symbol
_atom_site_fract_x
_atom_site_fract_y
_atom_site_fract_z
_atom_site_U_iso_or_equiv
_atom_site_adp_type
_atom_site_occupancy
_atom_site_site_symmetry_order
_atom_site_calc_flag
_atom_site_refinement_flags_posn
_atom_site_refinement_flags_adp
N1 N 0.24781(19) 0.6269(4) 0.36933(7) 0.0273(5) Uani 1 1 d . .
N2 N 0.1429(2) 0.5205(3) 0.35587(8) 0.0294(5) Uani 1 1 d . .
N3 N 0.2471(2) 0.3726(3) 0.13041(7) 0.0249(5) Uani 1 1 d . .
N4 N 0.3535(2) 0.4729(3) 0.14528(8) 0.0259(5) Uani 1 1 d . .
O1 O 0.29353(18) 0.8249(3) 0.42674(7) 0.0363(5) Uani 1 1 d . .
O2 O -0.4166(2) 0.1869(3) 0.35238(8) 0.0454(6) Uani 1 1 d . .
O3 O 0.19714(17) 0.1877(2) 0.06924(7) 0.0308(5) Uani 1 1 d . .
O4 O 0.9060(2) 0.8258(3) 0.14343(8) 0.0434(5) Uani 1 1 d . .
S1 S 0.07291(7) 0.63251(13) 0.47952(2) 0.03837(19) Uani 1 1 d . .
S2 S 0.51081(6) 0.13975(10) 0.08727(2) 0.02821(16) Uani 1 1 d . .
C1 C 0.2215(2) 0.7248(4) 0.40669(9) 0.0271(6) Uani 1 1 d . .
C2 C 0.0801(2) 0.6870(4) 0.41734(9) 0.0274(6) Uani 1 1 d . .
C3 C 0.0480(3) 0.5508(4) 0.38272(9) 0.0264(6) Uani 1 1 d . .
C4 C -0.0754(3) 0.4597(4) 0.37637(9) 0.0285(6) Uani 1 1 d . .
C5 C -0.1773(3) 0.4786(4) 0.40651(10) 0.0357(7) Uani 1 1 d . .
H5 H -0.1672 0.5533 0.4323 0.043 Uiso 1 1 calc R U
C6 C -0.2927(3) 0.3909(4) 0.39966(10) 0.0356(7) Uani 1 1 d . .
H6 H -0.3608 0.4057 0.4206 0.043 Uiso 1 1 calc R U
C7 C -0.3086(3) 0.2813(4) 0.36226(10) 0.0332(7) Uani 1 1 d . .
C8 C -0.2085(3) 0.2634(4) 0.33135(10) 0.0363(7) Uani 1 1 d . .
H8 H -0.2191 0.1900 0.3053 0.044 Uiso 1 1 calc R U
C9 C -0.0950(3) 0.3512(4) 0.33842(9) 0.0310(6) Uani 1 1 d . .
H9 H -0.0279 0.3379 0.3170 0.037 Uiso 1 1 calc R U
C10 C -0.5254(3) 0.2071(5) 0.38093(12) 0.0455(8) Uani 1 1 d . .
H10A H -0.4995 0.1781 0.4138 0.068 Uiso 1 1 calc R U
H10B H -0.5970 0.1355 0.3691 0.068 Uiso 1 1 calc R U
H10C H -0.5545 0.3216 0.3795 0.068 Uiso 1 1 calc R U
C11 C -0.0070(2) 0.8498(4) 0.40819(8) 0.0226(5) Uani 1 1 d . .
H11A H -0.1004 0.8254 0.4120 0.027 Uiso 1 1 calc R U
H11B H 0.0212 0.9367 0.4310 0.027 Uiso 1 1 calc R U
C12 C 0.0130(3) 0.9062(4) 0.35717(10) 0.0328(7) Uani 1 1 d . .
C13 C -0.0623(3) 0.8426(5) 0.31878(11) 0.0423(8) Uani 1 1 d . .
H13 H -0.1279 0.7632 0.3238 0.051 Uiso 1 1 calc R U
C14 C -0.0411(4) 0.8959(6) 0.27284(13) 0.0609(11) Uani 1 1 d . .
H14 H -0.0927 0.8530 0.2467 0.073 Uiso 1 1 calc R U
C15 C 0.0546(4) 1.0107(6) 0.26546(14) 0.0629(12) Uani 1 1 d . .
H15 H 0.0693 1.0459 0.2342 0.076 Uiso 1 1 calc R U
C16 C 0.1282(4) 1.0739(5) 0.30314(14) 0.0581(10) Uani 1 1 d . .
H16 H 0.1936 1.1533 0.2980 0.070 Uiso 1 1 calc R U
C17 C 0.1080(3) 1.0230(4) 0.34831(13) 0.0430(8) Uani 1 1 d . .
H17 H 0.1597 1.0683 0.3741 0.052 Uiso 1 1 calc R U
C18 C 0.3586(2) 0.6279(4) 0.34146(9) 0.0278(5) Uani 1 1 d . .
C19 C 0.3592(3) 0.5316(4) 0.30130(10) 0.0338(7) Uani 1 1 d . .
H19 H 0.2856 0.4653 0.2922 0.041 Uiso 1 1 calc R U
C20 C 0.4681(3) 0.5321(5) 0.27426(11) 0.0416(8) Uani 1 1 d . .
H20 H 0.4689 0.4648 0.2469 0.050 Uiso 1 1 calc R U
C21 C 0.5742(3) 0.6287(6) 0.28675(10) 0.0441(8) Uani 1 1 d . .
H21 H 0.6488 0.6271 0.2684 0.053 Uiso 1 1 calc R U
C22 C 0.5723(3) 0.7286(5) 0.32623(12) 0.0481(9) Uani 1 1 d . .
H22 H 0.6444 0.7985 0.3343 0.058 Uiso 1 1 calc R U
C23 C 0.4653(3) 0.7271(5) 0.35421(11) 0.0416(8) Uani 1 1 d . .
H23 H 0.4651 0.7934 0.3818 0.050 Uiso 1 1 calc R U
C24 C 0.1943(3) 0.4796(4) 0.48687(10) 0.0305(6) Uani 1 1 d . .
C25 C 0.1755(3) 0.3230(4) 0.46895(10) 0.0336(7) Uani 1 1 d . .
H25 H 0.0992 0.2981 0.4495 0.040 Uiso 1 1 calc R U
C26 C 0.2684(3) 0.2021(4) 0.47947(11) 0.0395(7) Uani 1 1 d . .
H26 H 0.2557 0.0945 0.4672 0.047 Uiso 1 1 calc R U
C27 C 0.3795(3) 0.2386(4) 0.50791(12) 0.0420(8) Uani 1 1 d . .
H27 H 0.4423 0.1556 0.5156 0.050 Uiso 1 1 calc R U
C28 C 0.3985(3) 0.3948(5) 0.52487(13) 0.0493(9) Uani 1 1 d . .
H28 H 0.4754 0.4204 0.5438 0.059 Uiso 1 1 calc R U
C29 C 0.3066(3) 0.5146(4) 0.51456(11) 0.0437(8) Uani 1 1 d . .
H29 H 0.3205 0.6224 0.5266 0.052 Uiso 1 1 calc R U
C30 C 0.2707(2) 0.2822(3) 0.09089(9) 0.0236(6) Uani 1 1 d . .
C31 C 0.4092(2) 0.3265(3) 0.07907(9) 0.0230(5) Uani 1 1 d . .
C32 C 0.4457(2) 0.4509(4) 0.11690(9) 0.0239(6) Uani 1 1 d . .
C33 C 0.5699(2) 0.5409(3) 0.12319(9) 0.0247(6) Uani 1 1 d . .
C34 C 0.6742(3) 0.5155(4) 0.09484(10) 0.0312(6) Uani 1 1 d . .
H34 H 0.6672 0.4333 0.0710 0.037 Uiso 1 1 calc R U
C35 C 0.7883(3) 0.6070(4) 0.10037(10) 0.0325(7) Uani 1 1 d . .
H35 H 0.8583 0.5871 0.0806 0.039 Uiso 1 1 calc R U
C36 C 0.7995(3) 0.7275(4) 0.13491(10) 0.0314(6) Uani 1 1 d . .
C37 C 0.6972(3) 0.7534(4) 0.16379(10) 0.0339(7) Uani 1 1 d . .
H37 H 0.7052 0.8352 0.1877 0.041 Uiso 1 1 calc R U
C38 C 0.5842(2) 0.6627(4) 0.15839(9) 0.0294(6) Uani 1 1 d . .
H38 H 0.5152 0.6823 0.1786 0.035 Uiso 1 1 calc R U
C39 C 1.0148(3) 0.8019(5) 0.11520(12) 0.0429(8) Uani 1 1 d . .
H39A H 1.0504 0.6916 0.1207 0.064 Uiso 1 1 calc R U
H39B H 1.0823 0.8836 0.1238 0.064 Uiso 1 1 calc R U
H39C H 0.9864 0.8142 0.0817 0.064 Uiso 1 1 calc R U
C40 C 0.4109(2) 0.3831(4) 0.02701(9) 0.0267(6) Uani 1 1 d . .
H40A H 0.5001 0.4200 0.0206 0.032 Uiso 1 1 calc R U
H40B H 0.3882 0.2894 0.0058 0.032 Uiso 1 1 calc R U
C41 C 0.3147(2) 0.5225(4) 0.01641(9) 0.0253(6) Uani 1 1 d . .
C42 C 0.3405(3) 0.6821(4) 0.03147(9) 0.0290(6) Uani 1 1 d . .
H42 H 0.4197 0.7058 0.0493 0.035 Uiso 1 1 calc R U
C43 C 0.2520(3) 0.8070(4) 0.02077(10) 0.0354(7) Uani 1 1 d . .
H43 H 0.2708 0.9156 0.0313 0.043 Uiso 1 1 calc R U
C44 C 0.1367(3) 0.7742(4) -0.00514(11) 0.0375(7) Uani 1 1 d . .
H44 H 0.0766 0.8603 -0.0127 0.045 Uiso 1 1 calc R U
C45 C 0.1086(3) 0.6158(5) -0.02010(11) 0.0399(8) Uani 1 1 d . .
H45 H 0.0288 0.5926 -0.0376 0.048 Uiso 1 1 calc R U
C46 C 0.1975(3) 0.4909(4) -0.00938(11) 0.0341(7) Uani 1 1 d . .
H46 H 0.1781 0.3824 -0.0198 0.041 Uiso 1 1 calc R U
C47 C 0.1340(2) 0.3732(4) 0.15720(9) 0.0261(6) Uani 1 1 d . .
C48 C 0.1324(3) 0.4723(4) 0.19726(10) 0.0329(7) Uani 1 1 d . .
H48 H 0.2061 0.5373 0.2069 0.040 Uiso 1 1 calc R U
C49 C 0.0210(3) 0.4742(4) 0.22285(11) 0.0413(8) Uani 1 1 d . .
H49 H 0.0191 0.5411 0.2503 0.050 Uiso 1 1 calc R U
C50 C -0.0867(3) 0.3811(5) 0.20924(11) 0.0431(8) Uani 1 1 d . .
H50 H -0.1625 0.3845 0.2269 0.052 Uiso 1 1 calc R U
C51 C -0.0837(3) 0.2831(5) 0.16977(11) 0.0433(8) Uani 1 1 d . .
H51 H -0.1577 0.2181 0.1604 0.052 Uiso 1 1 calc R U
C52 C 0.0261(3) 0.2778(4) 0.14344(11) 0.0359(7) Uani 1 1 d . .
H52 H 0.0274 0.2096 0.1163 0.043 Uiso 1 1 calc R U
C53 C 0.4695(3) 0.0832(4) 0.14533(10) 0.0291(6) Uani 1 1 d . .
C54 C 0.5395(3) 0.1455(5) 0.18491(10) 0.0386(7) Uani 1 1 d . .
H54 H 0.6088 0.2211 0.1814 0.046 Uiso 1 1 calc R U
C55 C 0.5073(3) 0.0960(5) 0.22993(11) 0.0499(10) Uani 1 1 d . .
H55 H 0.5553 0.1375 0.2571 0.060 Uiso 1 1 calc R U
C56 C 0.4057(4) -0.0131(5) 0.23514(13) 0.0527(9) Uani 1 1 d . .
H56 H 0.3845 -0.0469 0.2659 0.063 Uiso 1 1 calc R U
C57 C 0.3356(3) -0.0725(5) 0.19602(12) 0.0470(8) Uani 1 1 d . .
H57 H 0.2650 -0.1459 0.1997 0.056 Uiso 1 1 calc R U
C58 C 0.3676(3) -0.0256(4) 0.15096(11) 0.0365(7) Uani 1 1 d . .
H58 H 0.3196 -0.0682 0.1239 0.044 Uiso 1 1 calc R U

loop_
_atom_site_aniso_label
_atom_site_aniso_U_11
_atom_site_aniso_U_22
_atom_site_aniso_U_33
_atom_site_aniso_U_23
_atom_site_aniso_U_13
_atom_site_aniso_U_12
N1 0.0243(10) 0.0318(12) 0.0259(10) -0.0040(12) 0.0018(8) -0.0027(11)
N2 0.0294(12) 0.0318(13) 0.0274(12) -0.0040(11) 0.0036(9) -0.0029(10)
N3 0.0227(10) 0.0272(12) 0.0252(11) -0.0031(10) 0.0024(8) -0.0012(10)
N4 0.0242(11) 0.0270(12) 0.0264(11) -0.0030(10) 0.0008(9) -0.0024(10)
O1 0.0303(10) 0.0390(12) 0.0391(11) -0.0137(10) -0.0024(8) -0.0010(9)
O2 0.0361(11) 0.0504(15) 0.0498(13) -0.0024(11) 0.0022(9) -0.0153(11)
O3 0.0265(9) 0.0323(11) 0.0331(10) -0.0069(9) -0.0011(8) -0.0040(8)
O4 0.0343(11) 0.0450(14) 0.0506(13) -0.0056(11) -0.0011(9) -0.0148(11)
S1 0.0381(4) 0.0493(5) 0.0278(3) -0.0038(4) 0.0028(3) 0.0093(4)
S2 0.0275(3) 0.0280(3) 0.0294(3) -0.0017(3) 0.0032(2) 0.0048(3)
C1 0.0261(13) 0.0288(15) 0.0260(13) -0.0019(12) -0.0023(10) 0.0048(12)
C2 0.0277(13) 0.0303(16) 0.0243(13) -0.0018(11) 0.0018(10) 0.0011(11)
C3 0.0285(13) 0.0292(15) 0.0215(12) -0.0011(11) 0.0008(10) 0.0022(12)
C4 0.0290(13) 0.0306(15) 0.0261(13) 0.0025(12) 0.0019(11) -0.0005(12)
C5 0.0349(15) 0.0405(18) 0.0320(15) -0.0063(14) 0.0047(12) -0.0042(14)
C6 0.0315(14) 0.0428(19) 0.0330(15) 0.0031(14) 0.0070(12) -0.0032(14)
C7 0.0313(14) 0.0341(17) 0.0334(15) 0.0058(13) -0.0029(11) -0.0051(13)
C8 0.0385(15) 0.0376(17) 0.0325(15) -0.0062(13) -0.0005(12) -0.0031(14)
C9 0.0320(14) 0.0330(16) 0.0282(14) -0.0025(13) 0.0032(11) 0.0000(13)
C10 0.0319(15) 0.055(2) 0.0488(19) 0.0133(17) -0.0008(13) -0.0088(15)
C11 0.0194(11) 0.0254(14) 0.0223(12) 0.0018(11) -0.0038(9) -0.0026(10)
C12 0.0289(14) 0.0341(16) 0.0356(15) 0.0004(13) 0.0014(11) 0.0106(13)
C13 0.0411(16) 0.0429(19) 0.0417(17) -0.0006(16) -0.0075(13) 0.0124(15)
C14 0.072(2) 0.068(3) 0.0406(19) -0.0019(19) -0.0134(17) 0.034(2)
C15 0.079(3) 0.063(3) 0.049(2) 0.022(2) 0.021(2) 0.034(2)
C16 0.057(2) 0.053(2) 0.066(2) 0.018(2) 0.0216(19) 0.0167(19)
C17 0.0360(16) 0.0402(19) 0.053(2) 0.0062(16) 0.0036(14) 0.0089(15)
C18 0.0262(12) 0.0303(14) 0.0271(12) 0.0048(14) 0.0024(9) 0.0041(13)
C19 0.0372(15) 0.0343(16) 0.0306(14) -0.0019(13) 0.0076(12) -0.0007(14)
C20 0.0471(18) 0.047(2) 0.0327(15) -0.0010(15) 0.0138(13) 0.0023(16)
C21 0.0329(14) 0.061(2) 0.0396(15) 0.0056(19) 0.0126(12) 0.0057(18)
C22 0.0282(15) 0.070(3) 0.0465(19) -0.0039(18) 0.0057(13) -0.0076(16)
C23 0.0316(15) 0.055(2) 0.0382(16) -0.0092(16) 0.0048(12) -0.0050(15)
C24 0.0308(14) 0.0335(16) 0.0276(14) 0.0010(13) 0.0051(11) 0.0003(12)
C25 0.0330(15) 0.0365(17) 0.0315(15) -0.0004(13) 0.0045(11) -0.0086(13)
C26 0.0502(18) 0.0317(16) 0.0370(16) 0.0016(14) 0.0071(14) -0.0030(15)
C27 0.0432(17) 0.0387(19) 0.0442(18) 0.0106(15) 0.0045(14) 0.0088(15)
C28 0.0468(18) 0.046(2) 0.052(2) 0.0036(17) -0.0170(15) -0.0015(17)
C29 0.0500(18) 0.0364(18) 0.0425(18) -0.0039(15) -0.0141(15) -0.0021(15)
C30 0.0236(12) 0.0230(14) 0.0241(13) -0.0002(11) 0.0011(10) 0.0042(11)
C31 0.0201(12) 0.0240(14) 0.0248(12) -0.0034(11) -0.0004(9) 0.0020(11)
C32 0.0263(13) 0.0237(14) 0.0216(12) -0.0001(11) 0.0001(10) 0.0029(11)
C33 0.0253(12) 0.0260(14) 0.0225(12) -0.0006(11) -0.0009(10) -0.0001(11)
C34 0.0306(14) 0.0339(16) 0.0293(14) -0.0054(13) 0.0036(11) -0.0045(13)
C35 0.0282(13) 0.039(2) 0.0305(13) -0.0010(13) 0.0041(11) -0.0039(13)
C36 0.0263(13) 0.0317(16) 0.0356(15) 0.0047(13) -0.0043(11) -0.0056(12)
C37 0.0347(15) 0.0297(15) 0.0366(16) -0.0093(13) -0.0033(12) -0.0021(13)
C38 0.0262(13) 0.0311(17) 0.0305(13) -0.0043(13) -0.0003(10) 0.0032(12)
C39 0.0248(14) 0.048(2) 0.0549(19) 0.0113(17) -0.0018(13) -0.0078(14)
C40 0.0265(12) 0.0313(15) 0.0220(12) -0.0019(11) 0.0002(10) 0.0010(12)
C41 0.0272(13) 0.0304(15) 0.0185(12) 0.0031(11) 0.0032(10) -0.0015(12)
C42 0.0316(14) 0.0312(16) 0.0242(13) 0.0017(11) 0.0014(11) -0.0042(12)
C43 0.0475(17) 0.0270(16) 0.0326(15) 0.0031(13) 0.0091(13) -0.0002(14)
C44 0.0387(16) 0.0380(18) 0.0364(16) 0.0116(14) 0.0067(13) 0.0105(14)
C45 0.0307(14) 0.044(2) 0.0443(16) 0.0117(16) -0.0078(12) 0.0001(15)
C46 0.0371(15) 0.0280(16) 0.0360(16) 0.0019(13) -0.0070(13) -0.0036(13)
C47 0.0256(12) 0.0288(15) 0.0243(12) 0.0046(12) 0.0039(10) 0.0045(12)
C48 0.0360(15) 0.0334(16) 0.0299(14) -0.0005(13) 0.0058(12) -0.0002(13)
C49 0.0460(18) 0.0438(19) 0.0355(16) -0.0005(15) 0.0148(13) 0.0068(16)
C50 0.0318(15) 0.059(2) 0.0395(17) 0.0096(17) 0.0135(13) 0.0078(16)
C51 0.0300(15) 0.060(2) 0.0405(17) 0.0027(16) 0.0043(12) -0.0030(15)
C52 0.0288(14) 0.0458(19) 0.0333(15) -0.0029(14) 0.0035(12) -0.0038(14)
C53 0.0288(13) 0.0296(15) 0.0287(13) 0.0014(12) 0.0009(10) 0.0064(12)
C54 0.0368(14) 0.0426(17) 0.0356(14) -0.0013(16) -0.0045(11) 0.0075(16)
C55 0.058(2) 0.059(3) 0.0317(16) -0.0045(16) -0.0074(14) 0.0167(19)
C56 0.058(2) 0.060(2) 0.0415(18) 0.0143(18) 0.0152(16) 0.0217(19)
C57 0.0445(18) 0.045(2) 0.053(2) 0.0158(17) 0.0134(15) 0.0047(16)
C58 0.0363(16) 0.0344(17) 0.0387(16) 0.0055(14) 0.0010(13) 0.0021(13)

loop_
_atom_type_symbol
_atom_type_description
_atom_type_scat_dispersion_real
_atom_type_scat_dispersion_imag
_atom_type_scat_source
C C 0.0033 0.0016 'International Tables Vol C Tables 4.2.6.8 and 6.1.1.4'
H H 0.0000 0.0000 'International Tables Vol C Tables 4.2.6.8 and 6.1.1.4'
N N 0.0061 0.0033 'International Tables Vol C Tables 4.2.6.8 and 6.1.1.4'
O O 0.0106 0.0060 'International Tables Vol C Tables 4.2.6.8 and 6.1.1.4'
S S 0.1246 0.1234 'International Tables Vol C Tables 4.2.6.8 and 6.1.1.4'

loop_
_geom_angle_atom_site_label_1
_geom_angle_atom_site_label_2
_geom_angle_atom_site_label_3
_geom_angle
C1 N1 N2 112.6(2)
C1 N1 C18 129.0(2)
N2 N1 C18 118.2(2)
C3 N2 N1 108.1(2)
C30 N3 N4 112.6(2)
C30 N3 C47 128.7(2)
N4 N3 C47 118.7(2)
C32 N4 N3 108.5(2)
C7 O2 C10 118.2(3)
C36 O4 C39 117.8(3)
C24 S1 C2 102.51(13)
C53 S2 C31 99.48(12)
O1 C1 N1 127.6(2)
O1 C1 C2 126.7(3)
N1 C1 C2 105.6(2)
C3 C2 C1 101.1(2)
C3 C2 C11 114.0(2)
C1 C2 C11 109.0(2)
C3 C2 S1 115.4(2)
C1 C2 S1 109.52(18)
C11 C2 S1 107.55(17)
N2 C3 C4 120.3(3)
N2 C3 C2 112.4(2)
C4 C3 C2 127.3(2)
C5 C4 C9 117.5(3)
C5 C4 C3 122.6(3)
C9 C4 C3 119.8(2)
C6 C5 C4 121.4(3)
C6 C5 H5 119.3
C4 C5 H5 119.3
C5 C6 C7 119.9(3)
C5 C6 H6 120.0
C7 C6 H6 120.0
O2 C7 C6 125.2(3)
O2 C7 C8 115.5(3)
C6 C7 C8 119.3(3)
C9 C8 C7 120.2(3)
C9 C8 H8 119.9
C7 C8 H8 119.9
C8 C9 C4 121.6(3)
C8 C9 H9 119.2
C4 C9 H9 119.2
O2 C10 H10A 109.5
O2 C10 H10B 109.5
H10A C10 H10B 109.5
O2 C10 H10C 109.5
H10A C10 H10C 109.5
H10B C10 H10C 109.5
C12 C11 C2 107.0(2)
C12 C11 H11A 110.3
C2 C11 H11A 110.3
C12 C11 H11B 110.3
C2 C11 H11B 110.3
H11A C11 H11B 108.6
C13 C12 C17 118.2(3)
C13 C12 C11 121.3(3)
C17 C12 C11 120.4(3)
C12 C13 C14 119.9(4)
C12 C13 H13 120.1
C14 C13 H13 120.1
C15 C14 C13 120.2(4)
C15 C14 H14 119.9
C13 C14 H14 119.9
C16 C15 C14 120.0(4)
C16 C15 H15 120.0
C14 C15 H15 120.0
C15 C16 C17 120.3(4)
C15 C16 H16 119.8
C17 C16 H16 119.8
C16 C17 C12 121.4(4)
C16 C17 H17 119.3
C12 C17 H17 119.3
C19 C18 C23 120.1(2)
C19 C18 N1 119.8(3)
C23 C18 N1 120.1(3)
C18 C19 C20 119.6(3)
C18 C19 H19 120.2
C20 C19 H19 120.2
C21 C20 C19 120.7(3)
C21 C20 H20 119.7
C19 C20 H20 119.7
C20 C21 C22 119.7(3)
C20 C21 H21 120.1
C22 C21 H21 120.1
C21 C22 C23 120.3(3)
C21 C22 H22 119.8
C23 C22 H22 119.8
C18 C23 C22 119.5(3)
C18 C23 H23 120.3
C22 C23 H23 120.3
C29 C24 C25 119.4(3)
C29 C24 S1 118.5(3)
C25 C24 S1 121.8(2)
C24 C25 C26 119.8(3)
C24 C25 H25 120.1
C26 C25 H25 120.1
C27 C26 C25 120.0(3)
C27 C26 H26 120.0
C25 C26 H26 120.0
C28 C27 C26 119.8(3)
C28 C27 H27 120.1
C26 C27 H27 120.1
C27 C28 C29 120.3(3)
C27 C28 H28 119.8
C29 C28 H28 119.8
C28 C29 C24 120.6(3)
C28 C29 H29 119.7
C24 C29 H29 119.7
O3 C30 N3 128.0(2)
O3 C30 C31 126.7(2)
N3 C30 C31 105.4(2)
C32 C31 C30 101.4(2)
C32 C31 C40 117.4(2)
C30 C31 C40 110.2(2)
C32 C31 S2 110.58(17)
C30 C31 S2 107.63(19)
C40 C31 S2 109.04(18)
N4 C32 C33 121.2(2)
N4 C32 C31 112.1(2)
C33 C32 C31 126.7(2)
C34 C33 C38 117.5(2)
C34 C33 C32 123.1(2)
C38 C33 C32 119.3(2)
C35 C34 C33 121.8(3)
C35 C34 H34 119.1
C33 C34 H34 119.1
C36 C35 C34 119.6(3)
C36 C35 H35 120.2
C34 C35 H35 120.2
O4 C36 C37 115.6(3)
O4 C36 C35 124.9(3)
C37 C36 C35 119.4(3)
C38 C37 C36 121.0(3)
C38 C37 H37 119.5
C36 C37 H37 119.5
C37 C38 C33 120.6(2)
C37 C38 H38 119.7
C33 C38 H38 119.7
O4 C39 H39A 109.5
O4 C39 H39B 109.5
H39A C39 H39B 109.5
O4 C39 H39C 109.5
H39A C39 H39C 109.5
H39B C39 H39C 109.5
C41 C40 C31 111.5(2)
C41 C40 H40A 109.3
C31 C40 H40A 109.3
C41 C40 H40B 109.3
C31 C40 H40B 109.3
H40A C40 H40B 108.0
C42 C41 C46 118.4(3)
C42 C41 C40 122.0(2)
C46 C41 C40 119.6(3)
C43 C42 C41 120.8(3)
C43 C42 H42 119.6
C41 C42 H42 119.6
C44 C43 C42 120.1(3)
C44 C43 H43 119.9
C42 C43 H43 119.9
C43 C44 C45 120.0(3)
C43 C44 H44 120.0
C45 C44 H44 120.0
C44 C45 C46 119.7(3)
C44 C45 H45 120.1
C46 C45 H45 120.1
C45 C46 C41 120.9(3)
C45 C46 H46 119.5
C41 C46 H46 119.5
C52 C47 C48 120.3(2)
C52 C47 N3 120.6(2)
C48 C47 N3 119.1(2)
C49 C48 C47 118.8(3)
C49 C48 H48 120.6
C47 C48 H48 120.6
C50 C49 C48 121.2(3)
C50 C49 H49 119.4
C48 C49 H49 119.4
C49 C50 C51 119.4(3)
C49 C50 H50 120.3
C51 C50 H50 120.3
C50 C51 C52 120.9(3)
C50 C51 H51 119.6
C52 C51 H51 119.6
C47 C52 C51 119.3(3)
C47 C52 H52 120.3
C51 C52 H52 120.3
C58 C53 C54 119.8(3)
C58 C53 S2 119.6(2)
C54 C53 S2 120.6(2)
C53 C54 C55 119.4(3)
C53 C54 H54 120.3
C55 C54 H54 120.3
C56 C55 C54 120.3(3)
C56 C55 H55 119.9
C54 C55 H55 119.9
C57 C56 C55 120.1(3)
C57 C56 H56 120.0
C55 C56 H56 119.9
C56 C57 C58 120.2(3)
C56 C57 H57 119.9
C58 C57 H57 119.9
C53 C58 C57 120.2(3)
C53 C58 H58 119.9
C57 C58 H58 119.9

loop_
_geom_bond_atom_site_label_1
_geom_bond_atom_site_label_2
_geom_bond_distance
N1 C1 1.364(4)
N1 N2 1.415(3)
N1 C18 1.421(3)
N2 C3 1.294(3)
N3 C30 1.373(3)
N3 N4 1.407(3)
N3 C47 1.423(3)
N4 C32 1.289(3)
O1 C1 1.218(3)
O2 C7 1.363(3)
O2 C10 1.426(4)
O3 C30 1.217(3)
O4 C36 1.364(3)
O4 C39 1.423(4)
S1 C24 1.765(3)
S1 C2 1.821(3)
S2 C53 1.782(3)
S2 C31 1.851(3)
C1 C2 1.529(4)
C2 C3 1.504(4)
C2 C11 1.611(4)
C3 C4 1.468(4)
C4 C5 1.396(4)
C4 C9 1.396(4)
C5 C6 1.386(4)
C5 H5 0.9500
C6 C7 1.387(4)
C6 H6 0.9500
C7 C8 1.396(4)
C8 C9 1.370(4)
C8 H8 0.9500
C9 H9 0.9500
C10 H10A 0.9800
C10 H10B 0.9800
C10 H10C 0.9800
C11 C12 1.541(4)
C11 H11A 0.9900
C11 H11B 0.9900
C12 C13 1.394(4)
C12 C17 1.395(5)
C13 C14 1.400(5)
C13 H13 0.9500
C14 C15 1.380(6)
C14 H14 0.9500
C15 C16 1.369(6)
C15 H15 0.9500
C16 C17 1.371(5)
C16 H16 0.9500
C17 H17 0.9500
C18 C19 1.382(4)
C18 C23 1.390(4)
C19 C20 1.390(4)
C19 H19 0.9500
C20 C21 1.372(5)
C20 H20 0.9500
C21 C22 1.383(5)
C21 H21 0.9500
C22 C23 1.391(4)
C22 H22 0.9500
C23 H23 0.9500
C24 C29 1.382(4)
C24 C25 1.383(4)
C25 C26 1.390(5)
C25 H25 0.9500
C26 C27 1.386(5)
C26 H26 0.9500
C27 C28 1.370(5)
C27 H27 0.9500
C28 C29 1.376(5)
C28 H28 0.9500
C29 H29 0.9500
C30 C31 1.521(3)
C31 C32 1.506(4)
C31 C40 1.545(3)
C32 C33 1.470(4)
C33 C34 1.390(4)
C33 C38 1.408(4)
C34 C35 1.387(4)
C34 H34 0.9500
C35 C36 1.386(4)
C35 H35 0.9500
C36 C37 1.384(4)
C37 C38 1.375(4)
C37 H37 0.9500
C38 H38 0.9500
C39 H39A 0.9800
C39 H39B 0.9800
C39 H39C 0.9800
C40 C41 1.522(4)
C40 H40A 0.9900
C40 H40B 0.9900
C41 C42 1.389(4)
C41 C46 1.391(4)
C42 C43 1.385(4)
C42 H42 0.9500
C43 C44 1.378(4)
C43 H43 0.9500
C44 C45 1.384(5)
C44 H44 0.9500
C45 C46 1.387(4)
C45 H45 0.9500
C46 H46 0.9500
C47 C52 1.388(4)
C47 C48 1.393(4)
C48 C49 1.389(4)
C48 H48 0.9500
C49 C50 1.374(5)
C49 H49 0.9500
C50 C51 1.375(5)
C50 H50 0.9500
C51 C52 1.387(4)
C51 H51 0.9500
C52 H52 0.9500
C53 C58 1.386(4)
C53 C54 1.389(4)
C54 C55 1.395(4)
C54 H54 0.9500
C55 C56 1.384(5)
C55 H55 0.9500
C56 C57 1.371(5)
C56 H56 0.9500
C57 C58 1.390(4)
C57 H57 0.9500
C58 H58 0.9500

loop_
_geom_hbond_atom_site_label_D
_geom_hbond_atom_site_label_H
_geom_hbond_atom_site_label_A
_geom_hbond_distance_DH
_geom_hbond_distance_HA
_geom_hbond_distance_DA
_geom_hbond_angle_DHA
C52 H52 O3 0.95 2.26 2.910(3) 124.9
C23 H23 O1 0.95 2.25 2.896(4) 124.8

loop_
_geom_torsion_atom_site_label_1
_geom_torsion_atom_site_label_2
_geom_torsion_atom_site_label_3
_geom_torsion_atom_site_label_4
_geom_torsion
C1 N1 N2 C3 1.9(3)
C18 N1 N2 C3 -173.6(3)
C30 N3 N4 C32 -0.1(3)
C47 N3 N4 C32 178.6(2)
N2 N1 C1 O1 178.0(3)
C18 N1 C1 O1 -7.1(5)
N2 N1 C1 C2 -3.9(3)
C18 N1 C1 C2 171.0(3)
O1 C1 C2 C3 -177.8(3)
N1 C1 C2 C3 4.1(3)
O1 C1 C2 C11 61.9(3)
N1 C1 C2 C11 -116.3(2)
O1 C1 C2 S1 -55.5(4)
N1 C1 C2 S1 126.3(2)
C24 S1 C2 C3 62.1(2)
C24 S1 C2 C1 -51.2(2)
C24 S1 C2 C11 -169.48(18)
N1 N2 C3 C4 179.2(2)
N1 N2 C3 C2 1.1(3)
C1 C2 C3 N2 -3.2(3)
C11 C2 C3 N2 113.5(3)
S1 C2 C3 N2 -121.3(2)
C1 C2 C3 C4 178.8(3)
C11 C2 C3 C4 -64.4(4)
S1 C2 C3 C4 60.8(3)
N2 C3 C4 C5 175.1(3)
C2 C3 C4 C5 -7.1(5)
N2 C3 C4 C9 -6.1(4)
C2 C3 C4 C9 171.7(3)
C9 C4 C5 C6 1.2(5)
C3 C4 C5 C6 -180.0(3)
C4 C5 C6 C7 0.1(5)
C10 O2 C7 C6 3.5(4)
C10 O2 C7 C8 -176.2(3)
C5 C6 C7 O2 179.1(3)
C5 C6 C7 C8 -1.3(5)
O2 C7 C8 C9 -179.2(3)
C6 C7 C8 C9 1.1(5)
C7 C8 C9 C4 0.3(5)
C5 C4 C9 C8 -1.4(4)
C3 C4 C9 C8 179.8(3)
C3 C2 C11 C12 -57.3(3)
C1 C2 C11 C12 54.8(3)
S1 C2 C11 C12 173.42(18)
C2 C11 C12 C13 85.9(3)
C2 C11 C12 C17 -94.0(3)
C17 C12 C13 C14 0.2(5)
C11 C12 C13 C14 -179.7(3)
C12 C13 C14 C15 0.3(5)
C13 C14 C15 C16 -0.6(6)
C14 C15 C16 C17 0.4(6)
C15 C16 C17 C12 0.2(5)
C13 C12 C17 C16 -0.5(5)
C11 C12 C17 C16 179.4(3)
C1 N1 C18 C19 -172.0(3)
N2 N1 C18 C19 2.7(4)
C1 N1 C18 C23 7.2(5)
N2 N1 C18 C23 -178.2(3)
C23 C18 C19 C20 1.2(5)
N1 C18 C19 C20 -179.6(3)
C18 C19 C20 C21 -0.8(5)
C19 C20 C21 C22 -1.0(6)
C20 C21 C22 C23 2.2(6)
C19 C18 C23 C22 0.0(5)
N1 C18 C23 C22 -179.1(3)
C21 C22 C23 C18 -1.8(6)
C2 S1 C24 C29 111.4(3)
C2 S1 C24 C25 -73.9(3)
C29 C24 C25 C26 0.9(4)
S1 C24 C25 C26 -173.8(2)
C24 C25 C26 C27 0.1(4)
C25 C26 C27 C28 -1.2(5)
C26 C27 C28 C29 1.3(5)
C27 C28 C29 C24 -0.2(5)
C25 C24 C29 C28 -0.9(5)
S1 C24 C29 C28 174.0(3)
N4 N3 C30 O3 -178.3(3)
C47 N3 C30 O3 3.2(5)
N4 N3 C30 C31 1.0(3)
C47 N3 C30 C31 -177.5(2)
O3 C30 C31 C32 177.9(3)
N3 C30 C31 C32 -1.4(3)
O3 C30 C31 C40 52.9(4)
N3 C30 C31 C40 -126.5(2)
O3 C30 C31 S2 -65.9(3)
N3 C30 C31 S2 114.7(2)
C53 S2 C31 C32 58.9(2)
C53 S2 C31 C30 -51.02(19)
C53 S2 C31 C40 -170.57(18)
N3 N4 C32 C33 179.4(2)
N3 N4 C32 C31 -0.9(3)
C30 C31 C32 N4 1.5(3)
C40 C31 C32 N4 121.6(3)
S2 C31 C32 N4 -112.5(2)
C30 C31 C32 C33 -178.9(3)
C40 C31 C32 C33 -58.8(3)
S2 C31 C32 C33 67.1(3)
N4 C32 C33 C34 176.9(3)
C31 C32 C33 C34 -2.7(4)
N4 C32 C33 C38 -5.3(4)
C31 C32 C33 C38 175.1(2)
C38 C33 C34 C35 -0.6(4)
C32 C33 C34 C35 177.3(3)
C33 C34 C35 C36 -0.2(4)
C39 O4 C36 C37 178.9(3)
C39 O4 C36 C35 -0.7(4)
C34 C35 C36 O4 -179.5(3)
C34 C35 C36 C37 0.8(4)
O4 C36 C37 C38 179.6(3)
C35 C36 C37 C38 -0.7(5)
C36 C37 C38 C33 0.0(5)
C34 C33 C38 C37 0.7(4)
C32 C33 C38 C37 -177.3(3)
C32 C31 C40 C41 -60.9(3)
C30 C31 C40 C41 54.4(3)
S2 C31 C40 C41 172.37(18)
C31 C40 C41 C42 75.8(3)
C31 C40 C41 C46 -104.7(3)
C46 C41 C42 C43 -0.5(4)
C40 C41 C42 C43 179.1(2)
C41 C42 C43 C44 0.0(4)
C42 C43 C44 C45 0.6(5)
C43 C44 C45 C46 -0.7(5)
C44 C45 C46 C41 0.2(5)
C42 C41 C46 C45 0.4(4)
C40 C41 C46 C45 -179.2(3)
C30 N3 C47 C52 -2.5(4)
N4 N3 C47 C52 179.1(3)
C30 N3 C47 C48 178.2(3)
N4 N3 C47 C48 -0.2(4)
C52 C47 C48 C49 -0.3(4)
N3 C47 C48 C49 179.0(3)
C47 C48 C49 C50 -0.2(5)
C48 C49 C50 C51 0.6(5)
C49 C50 C51 C52 -0.4(5)
C48 C47 C52 C51 0.5(5)
N3 C47 C52 C51 -178.9(3)
C50 C51 C52 C47 -0.1(5)
C31 S2 C53 C58 92.5(2)
C31 S2 C53 C54 -88.4(3)
C58 C53 C54 C55 0.7(5)
S2 C53 C54 C55 -178.4(2)
C53 C54 C55 C56 -0.5(5)
C54 C55 C56 C57 -0.4(5)
C55 C56 C57 C58 1.1(6)
C54 C53 C58 C57 0.0(5)
S2 C53 C58 C57 179.1(2)
C56 C57 C58 C53 -0.9(5)
